data_7217648
loop_
_publ_author_name
'Hori, Akiko'
'Nakajima, Kyosuke'
'Akimoto, Yuuki'
'Naganuma, Kohei'
'Yuge, Hidetaka'

_publ_section_title
;
 Guest-adjusted encapsulation and thermal studies of non-porous
 mononuclear Cu(ii) coordination complexes through electrostatic
 interactions induced by fluorine substitution
;
_journal_issue 37
_journal_name_full CrystEngComm
_journal_page_first 8805
_journal_paper_doi 10.1039/C4CE01243G
_journal_volume 16
_journal_year 2014
_chemical_formula_moiety 'C30 H2 Cu F20 O4, 2(C8 H10)'
_chemical_formula_sum 'C46 H22 Cu F20 O4'
_chemical_formula_weight 1082.19
_chemical_name_systematic
;
?
;
_space_group_IT_number 29
_symmetry_cell_setting orthorhombic
_symmetry_space_group_name_Hall 'P 2c -2ac'
_symmetry_space_group_name_H-M 'P c a 21'
_atom_sites_solution_hydrogens geom
_atom_sites_solution_primary direct
_atom_sites_solution_secondary difmap
_audit_creation_method SHELXL-97
_cell_angle_alpha 90.00
_cell_angle_beta 90.00
_cell_angle_gamma 90.00
_cell_formula_units_Z 4
_cell_length_a 9.8602(12)
_cell_length_b 16.961(2)
_cell_length_c 24.948(3)
_cell_measurement_reflns_used 9936
_cell_measurement_temperature 100
_cell_measurement_theta_max 27.81
_cell_measurement_theta_min 2.39
_cell_volume 4172.3(9)
_computing_cell_refinement 'Bruker SAINT'
_computing_data_collection 'Bruker APEX2'
_computing_data_reduction 'Bruker SAINT'
_computing_molecular_graphics 'Bruker SHELXTL'
_computing_publication_material 'Bruker SHELXTL'
_computing_structure_refinement 'SHELXL-97 (Sheldrick, 2008)'
_computing_structure_solution 'SHELXS-97 (Sheldrick, 2008)'
_diffrn_ambient_temperature 100
_diffrn_detector_area_resol_mean 8.333
_diffrn_measured_fraction_theta_full 0.990
_diffrn_measured_fraction_theta_max 0.990
_diffrn_measurement_device_type 'Bruker APEX-II CCD'
_diffrn_measurement_method '\f and \w scans'
_diffrn_radiation_monochromator graphite
_diffrn_radiation_source 'fine-focus sealed tube'
_diffrn_radiation_type MoK\a
_diffrn_radiation_wavelength 0.71073
_diffrn_reflns_av_R_equivalents 0.0165
_diffrn_reflns_av_sigmaI/netI 0.0219
_diffrn_reflns_limit_h_max 10
_diffrn_reflns_limit_h_min -12
_diffrn_reflns_limit_k_max 21
_diffrn_reflns_limit_k_min -21
_diffrn_reflns_limit_l_max 32
_diffrn_reflns_limit_l_min -29
_diffrn_reflns_number 22088
_diffrn_reflns_theta_full 27.48
_diffrn_reflns_theta_max 27.48
_diffrn_reflns_theta_min 2.39
_exptl_absorpt_coefficient_mu 0.660
_exptl_absorpt_correction_T_max 0.9075
_exptl_absorpt_correction_T_min 0.8266
_exptl_absorpt_correction_type empirical
_exptl_absorpt_process_details
;
SADABS Sheldrick 1996
;
_exptl_crystal_colour green
_exptl_crystal_density_diffrn 1.723
_exptl_crystal_density_meas ?
_exptl_crystal_density_method 'not measured'
_exptl_crystal_description prismatic
_exptl_crystal_F_000 2156
_exptl_crystal_size_max 0.30
_exptl_crystal_size_mid 0.15
_exptl_crystal_size_min 0.15
_refine_diff_density_max 0.254
_refine_diff_density_min -0.314
_refine_diff_density_rms 0.043
_refine_ls_abs_structure_details 'Flack H D (1983), Acta Cryst. A39, 876-881'
_refine_ls_abs_structure_Flack 0.00
_refine_ls_extinction_method none
_refine_ls_goodness_of_fit_ref 1.019
_refine_ls_hydrogen_treatment constr
_refine_ls_matrix_type full
_refine_ls_number_parameters 644
_refine_ls_number_reflns 8931
_refine_ls_number_restraints 1
_refine_ls_restrained_S_all 1.019
_refine_ls_R_factor_all 0.0284
_refine_ls_R_factor_gt 0.0250
_refine_ls_shift/su_max 0.001
_refine_ls_shift/su_mean 0.000
_refine_ls_structure_factor_coef Fsqd
_refine_ls_weighting_details 'calc w=1/[\s^2^(Fo^2^)+(0.0384P)^2^+0.6599P] where P=(Fo^2^+2Fc^2^)/3'
_refine_ls_weighting_scheme calc
_refine_ls_wR_factor_gt 0.0623
_refine_ls_wR_factor_ref 0.0642
_reflns_number_gt 8347
_reflns_number_total 8931
_reflns_threshold_expression >2sigma(I)
_cod_data_source_file c4ce01243g2.cif
_cod_data_source_block 110418a1
_cod_depositor_comments
;
The following automatic conversions were performed:

'_symmetry_cell_setting' value 'Orthorhombic' changed to
'orthorhombic' according to
/usr/data/users/saulius/crontab/automatic-downloads/rss-feeds/RSC/lib/dictionaries/cif_core.dic
dictionary named 'cif_core.dic' version 2.4.2 from 2011-04-26.

Automatic conversion script
Id: cif_fix_values 2281 2013-09-26 08:29:07Z andrius 

 Adding full bibliography for 7217645--7217660.cif.

The following automatic conversions were performed:

'_exptl_crystal_density_meas' value 'not measured' was changed to '?'
- the value is perceived as not measured.

Automatic conversion script
Id: cif_fix_values 3008 2015-01-20 13:52:24Z robertas 
;
_cod_database_code 7217648

loop_
_symmetry_equiv_pos_as_xyz
'x, y, z'
'-x, -y, z+1/2'
'x+1/2, -y, z'
'-x+1/2, y, z+1/2'

loop_
_atom_site_label
_atom_site_type_symbol
_atom_site_fract_x
_atom_site_fract_y
_atom_site_fract_z
_atom_site_U_iso_or_equiv
_atom_site_adp_type
_atom_site_occupancy
_atom_site_symmetry_multiplicity
_atom_site_calc_flag
_atom_site_refinement_flags
Cu1 Cu 0.64150(2) 0.833927(11) 0.522268(10) 0.01726(5) Uani 1 1 d .
O1 O 0.69923(13) 0.91214(7) 0.47187(5) 0.0199(3) Uani 1 1 d .
O2 O 0.58405(13) 0.91014(7) 0.57426(5) 0.0197(3) Uani 1 1 d .
O3 O 0.55258(14) 0.75635(7) 0.56511(5) 0.0199(3) Uani 1 1 d .
O4 O 0.72676(14) 0.75796(7) 0.47686(5) 0.0209(3) Uani 1 1 d .
C1 C 0.71539(19) 1.02165(11) 0.38173(8) 0.0221(4) Uani 1 1 d .
C2 C 0.7633(2) 1.06827(12) 0.34039(8) 0.0255(4) Uani 1 1 d .
C3 C 0.85223(19) 1.12911(12) 0.35139(8) 0.0233(4) Uani 1 1 d .
C4 C 0.8907(2) 1.14359(11) 0.40330(8) 0.0219(4) Uani 1 1 d .
C5 C 0.83883(18) 1.09754(11) 0.44386(8) 0.0189(4) Uani 1 1 d .
C6 C 0.75102(18) 1.03547(10) 0.43491(8) 0.0177(4) Uani 1 1 d .
C7 C 0.69448(18) 0.98605(10) 0.47954(7) 0.0177(4) Uani 1 1 d .
C8 C 0.64039(18) 1.02492(9) 0.52416(10) 0.0197(3) Uani 1 1 d .
H8 H 0.6408 1.0809 0.5247 0.024 Uiso 1 1 calc R
C9 C 0.58579(18) 0.98434(10) 0.56795(7) 0.0170(4) Uani 1 1 d .
C10 C 0.52330(18) 1.03116(10) 0.61294(7) 0.0164(3) Uani 1 1 d .
C11 C 0.54464(19) 1.01080(11) 0.66607(8) 0.0189(4) Uani 1 1 d .
C12 C 0.48579(19) 1.05192(11) 0.70772(8) 0.0220(4) Uani 1 1 d .
C13 C 0.4017(2) 1.11502(12) 0.69726(8) 0.0239(4) Uani 1 1 d .
C14 C 0.37631(19) 1.13624(12) 0.64471(9) 0.0229(4) Uani 1 1 d .
C15 C 0.43769(18) 1.09518(11) 0.60383(8) 0.0202(4) Uani 1 1 d .
C16 C 0.49595(19) 0.63495(11) 0.64938(8) 0.0218(4) Uani 1 1 d .
C17 C 0.4144(2) 0.59299(12) 0.68449(8) 0.0258(4) Uani 1 1 d .
C18 C 0.3063(2) 0.55063(12) 0.66470(9) 0.0272(4) Uani 1 1 d .
C19 C 0.2820(2) 0.54838(12) 0.61075(9) 0.0271(4) Uani 1 1 d .
C20 C 0.3656(2) 0.58972(11) 0.57619(8) 0.0222(4) Uani 1 1 d .
C21 C 0.47377(18) 0.63380(10) 0.59489(8) 0.0183(4) Uani 1 1 d .
C22 C 0.55924(18) 0.68237(11) 0.55746(8) 0.0178(4) Uani 1 1 d .
C23 C 0.63556(19) 0.64345(10) 0.51861(10) 0.0217(3) Uani 1 1 d .
H23 H 0.6340 0.5875 0.5177 0.026 Uiso 1 1 calc R
C24 C 0.71410(18) 0.68369(10) 0.48105(8) 0.0179(4) Uani 1 1 d .
C25 C 0.79157(18) 0.63563(10) 0.44081(8) 0.0180(4) Uani 1 1 d .
C26 C 0.7640(2) 0.64068(11) 0.38655(8) 0.0232(4) Uani 1 1 d .
C27 C 0.8337(2) 0.59629(13) 0.34902(8) 0.0258(4) Uani 1 1 d .
C28 C 0.9347(2) 0.54609(11) 0.36562(8) 0.0228(4) Uani 1 1 d .
C29 C 0.9653(2) 0.54025(11) 0.41922(9) 0.0245(4) Uani 1 1 d .
C30 C 0.8936(2) 0.58415(11) 0.45617(8) 0.0210(4) Uani 1 1 d .
C31 C 0.2218(2) 0.77746(12) 0.65184(9) 0.0274(4) Uani 1 1 d .
C32 C 0.1485(2) 0.74110(13) 0.69240(9) 0.0276(5) Uani 1 1 d .
H32 H 0.1716 0.7520 0.7286 0.033 Uiso 1 1 calc R
C33 C 0.0423(2) 0.68909(13) 0.68185(9) 0.0289(4) Uani 1 1 d .
C34 C 0.0109(2) 0.67309(12) 0.62879(10) 0.0320(5) Uani 1 1 d .
H34 H -0.0606 0.6375 0.6205 0.038 Uiso 1 1 calc R
C35 C 0.0833(2) 0.70872(13) 0.58767(10) 0.0334(5) Uani 1 1 d .
H35 H 0.0608 0.6978 0.5514 0.040 Uiso 1 1 calc R
C36 C 0.1882(2) 0.76022(12) 0.59940(9) 0.0294(5) Uani 1 1 d .
H36 H 0.2377 0.7840 0.5710 0.035 Uiso 1 1 calc R
C37 C 0.3347(3) 0.83442(14) 0.66500(12) 0.0419(6) Uani 1 1 d .
H37A H 0.3926 0.8415 0.6334 0.063 Uiso 1 1 calc R
H37B H 0.3889 0.8134 0.6947 0.063 Uiso 1 1 calc R
H37C H 0.2958 0.8853 0.6755 0.063 Uiso 1 1 calc R
C38 C -0.0368(3) 0.65066(15) 0.72683(11) 0.0439(6) Uani 1 1 d .
H38A H -0.0146 0.5944 0.7284 0.066 Uiso 1 1 calc R
H38B H -0.1341 0.6571 0.7203 0.066 Uiso 1 1 calc R
H38C H -0.0127 0.6756 0.7610 0.066 Uiso 1 1 calc R
C39 C 0.5024(2) 0.20817(14) 0.35024(11) 0.0370(5) Uani 1 1 d .
C40 C 0.5996(2) 0.26565(13) 0.33856(10) 0.0328(5) Uani 1 1 d .
H40 H 0.6122 0.2815 0.3024 0.039 Uiso 1 1 calc R
C41 C 0.6783(2) 0.30032(12) 0.37817(10) 0.0318(5) Uani 1 1 d .
C42 C 0.6568(2) 0.27709(13) 0.43127(10) 0.0330(5) Uani 1 1 d .
H42 H 0.7082 0.3003 0.4593 0.040 Uiso 1 1 calc R
C43 C 0.5608(2) 0.22045(13) 0.44280(10) 0.0356(5) Uani 1 1 d .
H43 H 0.5470 0.2047 0.4789 0.043 Uiso 1 1 calc R
C44 C 0.4848(2) 0.18653(13) 0.40294(11) 0.0376(6) Uani 1 1 d .
H44 H 0.4191 0.1476 0.4118 0.045 Uiso 1 1 calc R
C45 C 0.4161(3) 0.1720(2) 0.30650(16) 0.0682(10) Uani 1 1 d .
H45A H 0.4564 0.1220 0.2950 0.102 Uiso 1 1 calc R
H45B H 0.4116 0.2082 0.2759 0.102 Uiso 1 1 calc R
H45C H 0.3245 0.1625 0.3202 0.102 Uiso 1 1 calc R
C46 C 0.7821(3) 0.36228(15) 0.36444(14) 0.0558(8) Uani 1 1 d .
H46A H 0.8731 0.3391 0.3658 0.084 Uiso 1 1 calc R
H46B H 0.7762 0.4057 0.3903 0.084 Uiso 1 1 calc R
H46C H 0.7647 0.3824 0.3283 0.084 Uiso 1 1 calc R
F1 F 0.62641(13) 0.96478(9) 0.36958(5) 0.0343(3) Uani 1 1 d .
F2 F 0.72224(13) 1.05559(9) 0.29005(5) 0.0394(3) Uani 1 1 d .
F3 F 0.89989(13) 1.17406(7) 0.31190(5) 0.0322(3) Uani 1 1 d .
F4 F 0.97631(13) 1.20272(7) 0.41444(5) 0.0323(3) Uani 1 1 d .
F5 F 0.87809(12) 1.11554(7) 0.49453(5) 0.0266(3) Uani 1 1 d .
F6 F 0.62746(12) 0.95102(7) 0.67908(5) 0.0255(3) Uani 1 1 d .
F7 F 0.50975(13) 1.03052(7) 0.75863(5) 0.0308(3) Uani 1 1 d .
F8 F 0.34432(13) 1.15448(8) 0.73719(6) 0.0352(3) Uani 1 1 d .
F9 F 0.29060(12) 1.19511(7) 0.63396(5) 0.0314(3) Uani 1 1 d .
F10 F 0.40711(12) 1.11747(7) 0.55344(5) 0.0251(2) Uani 1 1 d .
F11 F 0.60038(14) 0.67559(8) 0.66967(5) 0.0336(3) Uani 1 1 d .
F12 F 0.43718(15) 0.59558(9) 0.73736(5) 0.0443(3) Uani 1 1 d .
F13 F 0.22457(15) 0.51161(8) 0.69839(5) 0.0406(3) Uani 1 1 d .
F14 F 0.17440(14) 0.50891(8) 0.59175(6) 0.0425(3) Uani 1 1 d .
F15 F 0.33584(12) 0.58887(7) 0.52355(6) 0.0337(3) Uani 1 1 d .
F16 F 0.66547(15) 0.68837(10) 0.36921(5) 0.0421(4) Uani 1 1 d .
F17 F 0.80263(15) 0.60129(9) 0.29707(5) 0.0464(4) Uani 1 1 d .
F18 F 1.00361(14) 0.50281(8) 0.33018(5) 0.0338(3) Uani 1 1 d .
F19 F 1.06699(15) 0.49312(8) 0.43521(6) 0.0434(4) Uani 1 1 d .
F20 F 0.92723(13) 0.57771(8) 0.50816(5) 0.0341(3) Uani 1 1 d .

loop_
_atom_site_aniso_label
_atom_site_aniso_U_11
_atom_site_aniso_U_22
_atom_site_aniso_U_33
_atom_site_aniso_U_23
_atom_site_aniso_U_13
_atom_site_aniso_U_12
Cu1 0.02305(10) 0.01073(9) 0.01801(10) -0.00032(10) 0.00491(10) -0.00052(8)
O1 0.0266(7) 0.0121(6) 0.0209(7) 0.0000(5) 0.0042(5) -0.0007(5)
O2 0.0270(7) 0.0137(6) 0.0183(7) -0.0005(5) 0.0057(5) -0.0001(5)
O3 0.0254(7) 0.0126(6) 0.0217(7) 0.0000(5) 0.0057(5) -0.0001(5)
O4 0.0260(7) 0.0130(6) 0.0236(7) -0.0012(5) 0.0078(5) -0.0007(5)
C1 0.0220(9) 0.0213(9) 0.0230(10) 0.0007(8) 0.0024(8) -0.0050(7)
C2 0.0230(10) 0.0347(11) 0.0189(10) 0.0045(8) -0.0011(8) 0.0003(8)
C3 0.0209(9) 0.0236(10) 0.0254(10) 0.0106(8) 0.0075(8) 0.0037(8)
C4 0.0190(9) 0.0147(9) 0.0321(11) 0.0018(8) 0.0036(8) -0.0010(7)
C5 0.0207(9) 0.0162(9) 0.0199(9) -0.0001(7) 0.0013(7) 0.0019(7)
C6 0.0197(9) 0.0143(8) 0.0191(9) 0.0014(7) 0.0032(7) 0.0017(7)
C7 0.0174(8) 0.0160(8) 0.0196(9) 0.0029(7) 0.0001(7) -0.0010(7)
C8 0.0239(8) 0.0117(7) 0.0236(8) -0.0003(9) 0.0025(8) 0.0000(6)
C9 0.0185(9) 0.0159(8) 0.0167(9) -0.0020(7) -0.0002(7) 0.0008(7)
C10 0.0159(8) 0.0137(8) 0.0197(9) -0.0024(7) 0.0028(7) -0.0017(6)
C11 0.0180(9) 0.0149(9) 0.0237(10) -0.0012(7) 0.0007(7) 0.0000(7)
C12 0.0211(9) 0.0260(10) 0.0190(10) -0.0037(7) 0.0040(7) -0.0052(7)
C13 0.0184(9) 0.0253(10) 0.0281(11) -0.0100(8) 0.0057(8) -0.0030(7)
C14 0.0160(9) 0.0180(9) 0.0346(12) -0.0053(8) 0.0012(8) 0.0014(7)
C15 0.0182(9) 0.0179(9) 0.0244(10) 0.0000(7) -0.0010(8) -0.0015(7)
C16 0.0226(9) 0.0188(9) 0.0241(10) -0.0003(7) -0.0016(8) -0.0009(7)
C17 0.0337(11) 0.0248(10) 0.0190(10) 0.0046(8) 0.0039(8) 0.0035(8)
C18 0.0317(11) 0.0186(9) 0.0313(12) 0.0046(8) 0.0127(9) -0.0025(8)
C19 0.0290(11) 0.0189(9) 0.0334(12) -0.0036(8) 0.0044(9) -0.0067(8)
C20 0.0279(10) 0.0169(9) 0.0218(10) -0.0021(7) 0.0012(8) -0.0013(7)
C21 0.0206(9) 0.0104(8) 0.0238(10) 0.0013(7) 0.0041(7) 0.0013(7)
C22 0.0186(9) 0.0167(8) 0.0180(9) 0.0019(7) -0.0001(7) -0.0011(7)
C23 0.0304(8) 0.0134(7) 0.0214(9) -0.0018(9) 0.0051(8) -0.0009(7)
C24 0.0201(9) 0.0168(8) 0.0168(9) -0.0004(7) -0.0012(7) 0.0012(7)
C25 0.0212(9) 0.0122(8) 0.0204(9) -0.0017(7) 0.0030(7) -0.0024(7)
C26 0.0223(9) 0.0248(9) 0.0225(10) 0.0025(8) 0.0029(8) 0.0064(8)
C27 0.0299(11) 0.0321(11) 0.0154(9) -0.0007(8) 0.0017(8) 0.0044(8)
C28 0.0276(10) 0.0179(9) 0.0228(10) -0.0022(7) 0.0111(8) 0.0018(7)
C29 0.0269(10) 0.0185(9) 0.0281(11) 0.0024(8) 0.0038(8) 0.0072(8)
C30 0.0256(10) 0.0194(9) 0.0180(9) 0.0008(7) -0.0008(7) 0.0011(7)
C31 0.0243(10) 0.0237(10) 0.0341(12) -0.0054(8) 0.0041(8) 0.0044(8)
C32 0.0286(11) 0.0295(11) 0.0247(11) -0.0035(8) 0.0009(8) 0.0056(8)
C33 0.0289(11) 0.0256(10) 0.0322(12) 0.0021(9) 0.0054(9) 0.0039(8)
C34 0.0298(11) 0.0280(11) 0.0383(13) -0.0055(9) -0.0011(9) -0.0006(9)
C35 0.0397(12) 0.0326(12) 0.0279(11) -0.0020(9) -0.0020(10) 0.0019(10)
C36 0.0346(11) 0.0241(10) 0.0297(11) 0.0027(8) 0.0087(9) 0.0048(9)
C37 0.0298(12) 0.0394(14) 0.0565(18) -0.0149(12) 0.0092(11) -0.0074(10)
C38 0.0488(15) 0.0425(14) 0.0402(14) 0.0087(11) 0.0147(12) -0.0032(11)
C39 0.0263(11) 0.0350(12) 0.0498(15) -0.0095(10) -0.0029(10) 0.0063(9)
C40 0.0350(12) 0.0304(12) 0.0329(12) 0.0039(9) 0.0050(10) 0.0100(10)
C41 0.0291(11) 0.0188(10) 0.0476(14) 0.0007(9) 0.0076(10) 0.0033(8)
C42 0.0342(12) 0.0272(11) 0.0377(13) -0.0063(9) -0.0032(10) 0.0101(9)
C43 0.0411(13) 0.0289(11) 0.0368(13) 0.0056(9) 0.0138(10) 0.0137(10)
C44 0.0292(11) 0.0231(11) 0.0604(17) -0.0004(10) 0.0149(11) 0.0017(9)
C45 0.0484(18) 0.078(2) 0.078(2) -0.0319(18) -0.0163(17) 0.0012(16)
C46 0.0482(16) 0.0301(13) 0.089(2) 0.0050(14) 0.0160(15) -0.0069(12)
F1 0.0369(7) 0.0431(8) 0.0230(7) 0.0005(6) -0.0026(5) -0.0224(6)
F2 0.0365(7) 0.0635(9) 0.0181(6) 0.0083(6) -0.0041(5) -0.0130(6)
F3 0.0352(7) 0.0318(7) 0.0297(7) 0.0154(5) 0.0089(6) -0.0021(5)
F4 0.0338(7) 0.0212(6) 0.0421(8) 0.0016(5) 0.0064(6) -0.0126(5)
F5 0.0307(6) 0.0277(6) 0.0215(6) -0.0036(5) -0.0002(5) -0.0096(5)
F6 0.0301(6) 0.0243(6) 0.0221(6) 0.0029(5) -0.0007(5) 0.0086(5)
F7 0.0362(7) 0.0390(7) 0.0172(6) -0.0026(5) 0.0042(5) -0.0010(5)
F8 0.0329(7) 0.0399(7) 0.0329(7) -0.0170(6) 0.0111(6) 0.0045(5)
F9 0.0240(6) 0.0239(6) 0.0465(8) -0.0063(5) 0.0003(6) 0.0101(5)
F10 0.0255(6) 0.0241(6) 0.0257(6) 0.0030(4) -0.0023(5) 0.0047(5)
F11 0.0311(7) 0.0438(8) 0.0259(7) 0.0012(5) -0.0054(6) -0.0116(6)
F12 0.0548(9) 0.0590(9) 0.0190(6) 0.0091(6) 0.0024(6) -0.0078(7)
F13 0.0476(8) 0.0327(7) 0.0414(8) 0.0093(6) 0.0206(6) -0.0090(6)
F14 0.0412(8) 0.0396(8) 0.0466(8) -0.0094(6) 0.0071(6) -0.0246(6)
F15 0.0397(7) 0.0396(6) 0.0217(6) -0.0034(6) -0.0033(6) -0.0135(5)
F16 0.0427(8) 0.0605(9) 0.0230(7) 0.0034(6) 0.0003(6) 0.0320(7)
F17 0.0480(9) 0.0732(11) 0.0180(7) -0.0043(6) 0.0016(6) 0.0239(8)
F18 0.0439(7) 0.0293(6) 0.0281(6) -0.0033(5) 0.0156(6) 0.0120(5)
F19 0.0490(8) 0.0457(8) 0.0356(8) 0.0064(6) 0.0057(6) 0.0319(7)
F20 0.0400(7) 0.0426(7) 0.0197(6) -0.0013(5) -0.0037(5) 0.0168(6)

loop_
_atom_type_symbol
_atom_type_description
_atom_type_scat_dispersion_real
_atom_type_scat_dispersion_imag
_atom_type_scat_source
C C 0.0033 0.0016 'International Tables Vol C Tables 4.2.6.8 and 6.1.1.4'
H H 0.0000 0.0000 'International Tables Vol C Tables 4.2.6.8 and 6.1.1.4'
O O 0.0106 0.0060 'International Tables Vol C Tables 4.2.6.8 and 6.1.1.4'
F F 0.0171 0.0103 'International Tables Vol C Tables 4.2.6.8 and 6.1.1.4'
Cu Cu 0.3201 1.2651 'International Tables Vol C Tables 4.2.6.8 and 6.1.1.4'

loop_
_geom_angle_atom_site_label_1
_geom_angle_atom_site_label_2
_geom_angle_atom_site_label_3
_geom_angle
O3 Cu1 O4 93.97(5)
O3 Cu1 O1 169.16(6)
O4 Cu1 O1 86.96(6)
O3 Cu1 O2 87.15(5)
O4 Cu1 O2 170.42(6)
O1 Cu1 O2 93.73(5)
C7 O1 Cu1 125.07(12)
C9 O2 Cu1 125.53(12)
C22 O3 Cu1 124.95(12)
C24 O4 Cu1 125.22(12)
F1 C1 C2 117.84(18)
F1 C1 C6 120.17(17)
C2 C1 C6 121.87(17)
F2 C2 C3 119.94(18)
F2 C2 C1 120.32(18)
C3 C2 C1 119.73(18)
F3 C3 C4 119.90(18)
F3 C3 C2 120.31(19)
C4 C3 C2 119.79(18)
F4 C4 C3 120.27(18)
F4 C4 C5 120.41(18)
C3 C4 C5 119.31(18)
F5 C5 C4 116.81(16)
F5 C5 C6 120.06(17)
C4 C5 C6 123.13(18)
C5 C6 C1 116.14(17)
C5 C6 C7 122.58(17)
C1 C6 C7 121.27(16)
O1 C7 C8 126.83(17)
O1 C7 C6 115.22(16)
C8 C7 C6 117.94(15)
C9 C8 C7 122.42(14)
C9 C8 H8 118.8
C7 C8 H8 118.8
O2 C9 C8 126.18(16)
O2 C9 C10 115.15(15)
C8 C9 C10 118.67(15)
C11 C10 C15 116.22(17)
C11 C10 C9 121.27(16)
C15 C10 C9 122.47(17)
F6 C11 C12 117.11(17)
F6 C11 C10 120.81(16)
C12 C11 C10 122.05(17)
F7 C12 C13 119.66(17)
F7 C12 C11 120.15(18)
C13 C12 C11 120.19(18)
F8 C13 C12 120.40(19)
F8 C13 C14 120.23(19)
C12 C13 C14 119.37(18)
F9 C14 C15 120.55(19)
F9 C14 C13 119.98(18)
C15 C14 C13 119.45(18)
F10 C15 C14 116.84(16)
F10 C15 C10 120.41(17)
C14 C15 C10 122.70(18)
F11 C16 C21 120.19(17)
F11 C16 C17 118.14(18)
C21 C16 C17 121.64(18)
F12 C17 C18 120.01(18)
F12 C17 C16 120.58(19)
C18 C17 C16 119.36(19)
F13 C18 C19 119.9(2)
F13 C18 C17 119.9(2)
C19 C18 C17 120.21(19)
F14 C19 C18 120.03(19)
F14 C19 C20 120.27(19)
C18 C19 C20 119.64(19)
F15 C20 C19 118.22(17)
F15 C20 C21 120.19(17)
C19 C20 C21 121.53(19)
C16 C21 C20 117.58(17)
C16 C21 C22 121.08(17)
C20 C21 C22 121.25(17)
O3 C22 C23 126.88(17)
O3 C22 C21 114.76(16)
C23 C22 C21 118.36(16)
C22 C23 C24 122.38(15)
C22 C23 H23 118.8
C24 C23 H23 118.8
O4 C24 C23 126.54(17)
O4 C24 C25 115.67(16)
C23 C24 C25 117.78(15)
C26 C25 C30 116.88(17)
C26 C25 C24 121.37(17)
C30 C25 C24 121.75(17)
F16 C26 C25 119.81(17)
F16 C26 C27 118.11(18)
C25 C26 C27 122.07(18)
F17 C27 C28 119.88(18)
F17 C27 C26 120.59(18)
C28 C27 C26 119.53(18)
F18 C28 C27 120.67(18)
F18 C28 C29 119.53(18)
C27 C28 C29 119.80(17)
F19 C29 C28 119.74(18)
F19 C29 C30 120.35(19)
C28 C29 C30 119.89(18)
F20 C30 C29 118.33(17)
F20 C30 C25 119.83(17)
C29 C30 C25 121.82(19)
C36 C31 C32 118.2(2)
C36 C31 C37 121.2(2)
C32 C31 C37 120.6(2)
C31 C32 C33 122.3(2)
C31 C32 H32 118.8
C33 C32 H32 118.8
C34 C33 C32 118.1(2)
C34 C33 C38 120.6(2)
C32 C33 C38 121.3(2)
C33 C34 C35 120.4(2)
C33 C34 H34 119.8
C35 C34 H34 119.8
C36 C35 C34 120.2(2)
C36 C35 H35 119.9
C34 C35 H35 119.9
C31 C36 C35 120.9(2)
C31 C36 H36 119.6
C35 C36 H36 119.6
C31 C37 H37A 109.5
C31 C37 H37B 109.5
H37A C37 H37B 109.5
C31 C37 H37C 109.5
H37A C37 H37C 109.5
H37B C37 H37C 109.5
C33 C38 H38A 109.5
C33 C38 H38B 109.5
H38A C38 H38B 109.5
C33 C38 H38C 109.5
H38A C38 H38C 109.5
H38B C38 H38C 109.5
C44 C39 C40 118.2(2)
C44 C39 C45 120.6(3)
C40 C39 C45 121.2(3)
C41 C40 C39 122.0(2)
C41 C40 H40 119.0
C39 C40 H40 119.0
C40 C41 C42 118.1(2)
C40 C41 C46 120.9(2)
C42 C41 C46 121.0(2)
C43 C42 C41 119.9(2)
C43 C42 H42 120.1
C41 C42 H42 120.1
C44 C43 C42 121.1(2)
C44 C43 H43 119.5
C42 C43 H43 119.5
C43 C44 C39 120.8(2)
C43 C44 H44 119.6
C39 C44 H44 119.6
C39 C45 H45A 109.5
C39 C45 H45B 109.5
H45A C45 H45B 109.5
C39 C45 H45C 109.5
H45A C45 H45C 109.5
H45B C45 H45C 109.5
C41 C46 H46A 109.5
C41 C46 H46B 109.5
H46A C46 H46B 109.5
C41 C46 H46C 109.5
H46A C46 H46C 109.5
H46B C46 H46C 109.5

loop_
_geom_bond_atom_site_label_1
_geom_bond_atom_site_label_2
_geom_bond_distance
Cu1 O3 1.9085(13)
Cu1 O4 1.9106(13)
Cu1 O1 1.9144(13)
Cu1 O2 1.9168(13)
O1 C7 1.269(2)
O2 C9 1.268(2)
O3 C22 1.271(2)
O4 C24 1.270(2)
C1 F1 1.339(2)
C1 C2 1.383(3)
C1 C6 1.392(3)
C2 F2 1.337(2)
C2 C3 1.381(3)
C3 F3 1.332(2)
C3 C4 1.372(3)
C4 F4 1.340(2)
C4 C5 1.377(3)
C5 F5 1.357(2)
C5 C6 1.381(3)
C6 C7 1.501(2)
C7 C8 1.399(3)
C8 C9 1.399(3)
C8 H8 0.9500
C9 C10 1.507(2)
C10 C11 1.386(3)
C10 C15 1.394(2)
C11 F6 1.342(2)
C11 C12 1.379(3)
C12 F7 1.342(2)
C12 C13 1.379(3)
C13 F8 1.327(2)
C13 C14 1.382(3)
C14 F9 1.335(2)
C14 C15 1.375(3)
C15 F10 1.347(2)
C16 F11 1.339(2)
C16 C21 1.377(3)
C16 C17 1.386(3)
C17 F12 1.339(2)
C17 C18 1.377(3)
C18 F13 1.340(2)
C18 C19 1.368(3)
C19 F14 1.341(2)
C19 C20 1.383(3)
C20 F15 1.346(2)
C20 C21 1.384(3)
C21 C22 1.504(3)
C22 C23 1.393(3)
C23 C24 1.394(3)
C23 H23 0.9500
C24 C25 1.502(3)
C25 C26 1.383(3)
C25 C30 1.386(3)
C26 F16 1.336(2)
C26 C27 1.384(3)
C27 F17 1.334(2)
C27 C28 1.374(3)
C28 F18 1.335(2)
C28 C29 1.375(3)
C29 F19 1.343(2)
C29 C30 1.380(3)
C30 F20 1.343(2)
C31 C36 1.381(3)
C31 C32 1.388(3)
C31 C37 1.510(3)
C32 C33 1.395(3)
C32 H32 0.9500
C33 C34 1.386(3)
C33 C38 1.514(3)
C34 C35 1.388(3)
C34 H34 0.9500
C35 C36 1.385(3)
C35 H35 0.9500
C36 H36 0.9500
C37 H37A 0.9800
C37 H37B 0.9800
C37 H37C 0.9800
C38 H38A 0.9800
C38 H38B 0.9800
C38 H38C 0.9800
C39 C44 1.376(4)
C39 C40 1.398(3)
C39 C45 1.513(4)
C40 C41 1.387(4)
C40 H40 0.9500
C41 C42 1.398(3)
C41 C46 1.507(3)
C42 C43 1.379(3)
C42 H42 0.9500
C43 C44 1.372(4)
C43 H43 0.9500
C44 H44 0.9500
C45 H45A 0.9800
C45 H45B 0.9800
C45 H45C 0.9800
C46 H46A 0.9800
C46 H46B 0.9800
C46 H46C 0.9800

loop_
_geom_torsion_atom_site_label_1
_geom_torsion_atom_site_label_2
_geom_torsion_atom_site_label_3
_geom_torsion_atom_site_label_4
_geom_torsion
O3 Cu1 O1 C7 95.7(3)
O4 Cu1 O1 C7 -168.99(15)
O2 Cu1 O1 C7 1.44(16)
O3 Cu1 O2 C9 -166.00(15)
O4 Cu1 O2 C9 97.0(3)
O1 Cu1 O2 C9 3.18(15)
O4 Cu1 O3 C22 -1.80(16)
O1 Cu1 O3 C22 92.8(3)
O2 Cu1 O3 C22 -172.27(15)
O3 Cu1 O4 C24 0.07(16)
O1 Cu1 O4 C24 -169.11(15)
O2 Cu1 O4 C24 96.5(4)
F1 C1 C2 F2 -0.7(3)
C6 C1 C2 F2 -176.95(18)
F1 C1 C2 C3 178.11(18)
C6 C1 C2 C3 1.9(3)
F2 C2 C3 F3 -1.6(3)
C1 C2 C3 F3 179.52(17)
F2 C2 C3 C4 177.86(18)
C1 C2 C3 C4 -1.0(3)
F3 C3 C4 F4 -0.1(3)
C2 C3 C4 F4 -179.64(18)
F3 C3 C4 C5 178.86(17)
C2 C3 C4 C5 -0.6(3)
F4 C4 C5 F5 0.4(3)
C3 C4 C5 F5 -178.64(17)
F4 C4 C5 C6 -179.53(17)
C3 C4 C5 C6 1.5(3)
F5 C5 C6 C1 179.51(16)
C4 C5 C6 C1 -0.6(3)
F5 C5 C6 C7 0.5(3)
C4 C5 C6 C7 -179.60(17)
F1 C1 C6 C5 -177.22(17)
C2 C1 C6 C5 -1.1(3)
F1 C1 C6 C7 1.8(3)
C2 C1 C6 C7 177.92(18)
Cu1 O1 C7 C8 -3.8(3)
Cu1 O1 C7 C6 177.57(11)
C5 C6 C7 O1 -133.51(19)
C1 C6 C7 O1 47.5(2)
C5 C6 C7 C8 47.7(3)
C1 C6 C7 C8 -131.26(19)
O1 C7 C8 C9 1.6(3)
C6 C7 C8 C9 -179.72(17)
Cu1 O2 C9 C8 -5.9(3)
Cu1 O2 C9 C10 174.62(11)
C7 C8 C9 O2 3.7(3)
C7 C8 C9 C10 -176.89(17)
O2 C9 C10 C11 40.9(2)
C8 C9 C10 C11 -138.54(19)
O2 C9 C10 C15 -136.81(18)
C8 C9 C10 C15 43.7(2)
C15 C10 C11 F6 -178.68(15)
C9 C10 C11 F6 3.4(3)
C15 C10 C11 C12 -0.6(3)
C9 C10 C11 C12 -178.52(17)
F6 C11 C12 F7 -1.5(3)
C10 C11 C12 F7 -179.61(17)
F6 C11 C12 C13 178.72(17)
C10 C11 C12 C13 0.6(3)
F7 C12 C13 F8 -0.1(3)
C11 C12 C13 F8 179.65(17)
F7 C12 C13 C14 -179.32(17)
C11 C12 C13 C14 0.5(3)
F8 C13 C14 F9 -2.0(3)
C12 C13 C14 F9 177.18(17)
F8 C13 C14 C15 179.37(17)
C12 C13 C14 C15 -1.4(3)
F9 C14 C15 F10 0.1(3)
C13 C14 C15 F10 178.73(17)
F9 C14 C15 C10 -177.18(17)
C13 C14 C15 C10 1.4(3)
C11 C10 C15 F10 -177.60(16)
C9 C10 C15 F10 0.3(3)
C11 C10 C15 C14 -0.4(3)
C9 C10 C15 C14 177.46(17)
F11 C16 C17 F12 2.3(3)
C21 C16 C17 F12 -179.38(18)
F11 C16 C17 C18 -179.96(18)
C21 C16 C17 C18 -1.7(3)
F12 C17 C18 F13 -0.4(3)
C16 C17 C18 F13 -178.16(18)
F12 C17 C18 C19 179.43(19)
C16 C17 C18 C19 1.7(3)
F13 C18 C19 F14 1.8(3)
C17 C18 C19 F14 -178.11(18)
F13 C18 C19 C20 179.06(17)
C17 C18 C19 C20 -0.8(3)
F14 C19 C20 F15 -0.1(3)
C18 C19 C20 F15 -177.42(19)
F14 C19 C20 C21 177.11(18)
C18 C19 C20 C21 -0.2(3)
F11 C16 C21 C20 178.95(17)
C17 C16 C21 C20 0.7(3)
F11 C16 C21 C22 -4.4(3)
C17 C16 C21 C22 177.32(17)
F15 C20 C21 C16 177.42(17)
C19 C20 C21 C16 0.2(3)
F15 C20 C21 C22 0.8(3)
C19 C20 C21 C22 -176.38(18)
Cu1 O3 C22 C23 2.9(3)
Cu1 O3 C22 C21 -176.75(12)
C16 C21 C22 O3 -61.6(2)
C20 C21 C22 O3 114.9(2)
C16 C21 C22 C23 118.7(2)
C20 C21 C22 C23 -64.8(2)
O3 C22 C23 C24 -1.9(3)
C21 C22 C23 C24 177.77(18)
Cu1 O4 C24 C23 0.8(3)
Cu1 O4 C24 C25 -179.74(12)
C22 C23 C24 O4 -0.2(3)
C22 C23 C24 C25 -179.64(18)
O4 C24 C25 C26 -63.1(2)
C23 C24 C25 C26 116.4(2)
O4 C24 C25 C30 117.0(2)
C23 C24 C25 C30 -63.4(2)
C30 C25 C26 F16 179.01(18)
C24 C25 C26 F16 -0.9(3)
C30 C25 C26 C27 0.5(3)
C24 C25 C26 C27 -179.42(18)
F16 C26 C27 F17 0.0(3)
C25 C26 C27 F17 178.56(19)
F16 C26 C27 C28 -179.4(2)
C25 C26 C27 C28 -0.8(3)
F17 C27 C28 F18 0.9(3)
C26 C27 C28 F18 -179.81(18)
F17 C27 C28 C29 -179.16(19)
C26 C27 C28 C29 0.2(3)
F18 C28 C29 F19 2.2(3)
C27 C28 C29 F19 -177.84(19)
F18 C28 C29 C30 -179.30(18)
C27 C28 C29 C30 0.7(3)
F19 C29 C30 F20 -0.7(3)
C28 C29 C30 F20 -179.23(18)
F19 C29 C30 C25 177.48(18)
C28 C29 C30 C25 -1.1(3)
C26 C25 C30 F20 178.62(18)
C24 C25 C30 F20 -1.5(3)
C26 C25 C30 C29 0.5(3)
C24 C25 C30 C29 -179.66(18)
C36 C31 C32 C33 -0.8(3)
C37 C31 C32 C33 179.0(2)
C31 C32 C33 C34 0.7(3)
C31 C32 C33 C38 -179.5(2)
C32 C33 C34 C35 -0.5(3)
C38 C33 C34 C35 179.7(2)
C33 C34 C35 C36 0.4(3)
C32 C31 C36 C35 0.7(3)
C37 C31 C36 C35 -179.1(2)
C34 C35 C36 C31 -0.5(3)
C44 C39 C40 C41 0.6(3)
C45 C39 C40 C41 179.0(2)
C39 C40 C41 C42 -0.9(3)
C39 C40 C41 C46 -179.9(2)
C40 C41 C42 C43 0.8(3)
C46 C41 C42 C43 179.8(2)
C41 C42 C43 C44 -0.4(3)
C42 C43 C44 C39 0.0(3)
C40 C39 C44 C43 -0.1(3)
C45 C39 C44 C43 -178.6(2)
